data_2005705
loop_
_publ_author_name
'Miravitlles, C.'
'Molins, E.'
'Maniukiewicz, W.'
'Mas, M.'
'Manr\'iquez, J. M.'
'Ch\'avez, I.'
'Oelckers, B.'
'Alvarez-Larena, A.'
'Brians\'o, J. L.'

_publ_section_title
;
 Triple-Decker Pentalene Complex of Iron and Cobalt
;
_journal_issue 12
_journal_name_full 'Acta Crystallographica Section C'
_journal_page_first 3047
_journal_page_last 3049
_journal_paper_doi 10.1107/S0108270196009961
_journal_volume 52
_journal_year 1996
_chemical_formula_iupac '[Co Fe (C8 H7) (C10 H15) (C8 H6)]'
_chemical_formula_moiety '(C10 H15) Co (C8 H6) Fe (C8 H7)'
_chemical_formula_sum 'C26 H28 Co Fe'
_chemical_formula_weight 455.29
_chemical_name_systematic
;[1(1,2,3,3a,6a-\h)-1,4-dihydropentalenyl]-\m-[1(1,2,3,3a,6a-\h):
2(3a,4,5,6,6a-\h)]pentalene-[2(\h^5^)-1,2,3,4,5-pentamethylcyclopentadienyl]-
cobaltiron
;
_space_group_IT_number 19
_symmetry_cell_setting orthorhombic
_symmetry_space_group_name_Hall 'P 2ac 2ab'
_symmetry_space_group_name_H-M 'P 21 21 21'
_cell_angle_alpha 90.00
_cell_angle_beta 90.00
_cell_angle_gamma 90.00
_cell_formula_units_Z 4
_cell_length_a 10.745(1)
_cell_length_b 13.546(2)
_cell_length_c 14.300(2)
_cell_measurement_reflns_used 25
_cell_measurement_temperature 294(2)
_cell_measurement_theta_max 27.23
_cell_measurement_theta_min 17.56
_cell_volume 2081.4(5)
_computing_cell_refinement 'CAD4 Software'
_computing_data_collection 'CAD4 Software (Enraf-Nonius, 1989)'
_computing_data_reduction 'MolEN (Fair, 1990)'
_computing_molecular_graphics 'PLATON (Spek,1995)'
_computing_publication_material PLATON
_computing_structure_refinement 'SHELXL93 (Sheldrick, 1993)'
_computing_structure_solution 'SHELXS86 (Sheldrick, 1990)'
_diffrn_ambient_temperature 294(2)
_diffrn_measurement_device 'Enraf-Nonius CAD4'
_diffrn_measurement_method \w--2\q
_diffrn_radiation_monochromator graphite
_diffrn_radiation_source 'fine-focus sealed tube'
_diffrn_radiation_type MoK\a
_diffrn_radiation_wavelength 0.71069
_diffrn_reflns_av_sigmaI/netI 0.1620
_diffrn_reflns_limit_h_max 15
_diffrn_reflns_limit_h_min 0
_diffrn_reflns_limit_k_max 19
_diffrn_reflns_limit_k_min 0
_diffrn_reflns_limit_l_max 20
_diffrn_reflns_limit_l_min 0
_diffrn_reflns_number 3547
_diffrn_reflns_theta_max 30.39
_diffrn_reflns_theta_min 2.37
_diffrn_standards_decay_% 7.0
_diffrn_standards_interval_time 60
_diffrn_standards_number 3
_exptl_absorpt_coefficient_mu 1.502
_exptl_absorpt_correction_T_max 0.74
_exptl_absorpt_correction_T_min 0.70
_exptl_absorpt_correction_type 'empirical using \y scans (North, Phillips & Mathews 1968)'
_exptl_crystal_colour 'dark red'
_exptl_crystal_density_diffrn 1.453
_exptl_crystal_density_meas ?
_exptl_crystal_description Prism
_exptl_crystal_F_000 948
_exptl_crystal_size_max 0.50
_exptl_crystal_size_mid 0.25
_exptl_crystal_size_min 0.20
_refine_diff_density_max 0.306
_refine_diff_density_min -0.328
_refine_ls_abs_structure_details 'Flack (1983)'
_refine_ls_abs_structure_Flack -0.04(3)
_refine_ls_extinction_method none
_refine_ls_goodness_of_fit_all 0.978
_refine_ls_goodness_of_fit_obs 1.116
_refine_ls_hydrogen_treatment 'H atoms treated using a riding model'
_refine_ls_matrix_type full
_refine_ls_number_parameters 288
_refine_ls_number_reflns 3522
_refine_ls_number_restraints 8
_refine_ls_restrained_S_all 1.041
_refine_ls_restrained_S_obs 1.115
_refine_ls_R_factor_all 0.0882
_refine_ls_R_factor_obs 0.0335
_refine_ls_shift/esd_max 0.032
_refine_ls_shift/esd_mean 0.001
_refine_ls_structure_factor_coef Fsqd
_refine_ls_weighting_details 'w = 1/[\s^2^(Fo^2^)+(0.0321P)^2^] where P=(Fo^2^+2Fc^2^)/3'
_refine_ls_weighting_scheme calc
_refine_ls_wR_factor_all 0.0878
_refine_ls_wR_factor_obs 0.0644
_reflns_number_observed 1797
_reflns_number_total 3522
_reflns_observed_criterion >2sigma(I)
_cod_data_source_file ab1392.cif
_cod_data_source_block I
_cod_depositor_comments
;
The following automatic conversions were performed:
'_symmetry_cell_setting' value 'Orthorhombic' changed to 'orthorhombic'
according to '/home/saulius/struct/CIF-dictionaries/cif_core.dic'
dictionary named 'cif_core.dic' version 2.4.1 from 2010-06-29.

Automatic conversion script
Id: cif_fix_enum 1527 2010-12-29 10:47:43Z saulius 

The following automatic conversions were performed:

'_symmetry_cell_setting' value 'Orthorhombic' changed to
'orthorhombic' according to
/home/saulius/struct/CIF-dictionaries/cif_core.dic dictionary named
'cif_core.dic' version 2.4.1 from 2010-06-29.

Automatic conversion script
Id: cif_fix_values 1715 2011-07-08 13:25:40Z adriana 

The following automatic conversions were performed:

'_exptl_crystal_density_meas' value 'not measured' was changed to '?'
- the value is perceived as not measured.

Automatic conversion script
Id: cif_fix_values 3008 2015-01-20 13:52:24Z robertas 

The following automatic conversions were performed:

'_refine_ls_weighting_scheme' value 'calc w =
1/[\s^2^(Fo^2^)+(0.0321P)^2^] where P=(Fo^2^+2Fc^2^)/3' was changed
to 'calc'. New tag '_refine_ls_weighting_details' was created. The
value of the new tag was set to 'w = 1/[\s^2^(Fo^2^)+(0.0321P)^2^]
where P=(Fo^2^+2Fc^2^)/3'.

Automatic conversion script
Id: cif_fix_values 3143 2015-03-26 13:38:13Z robertas 
;
_cod_database_code 2005705

loop_
_symmetry_equiv_pos_as_xyz
x,y,z
1/2-x,-y,1/2+z
-x,1/2+y,1/2-z
1/2+x,1/2-y,-z

loop_
_atom_site_aniso_label
_atom_site_aniso_U_11
_atom_site_aniso_U_22
_atom_site_aniso_U_33
_atom_site_aniso_U_12
_atom_site_aniso_U_13
_atom_site_aniso_U_23
Co 0.0331(3) 0.0347(3) 0.0326(3) -0.0041(3) 0.0015(3) 0.0001(3)
Fe 0.0422(4) 0.0365(3) 0.0342(3) -0.0058(3) 0.0072(3) 0.0006(3)
C1 0.027(2) 0.040(2) 0.052(3) -0.004(2) -0.001(2) -0.007(3)
C2 0.047(3) 0.044(3) 0.039(2) -0.011(2) -0.005(2) 0.009(2)
C3 0.042(3) 0.046(3) 0.042(3) -0.008(2) 0.006(2) -0.013(2)
C4 0.032(2) 0.036(2) 0.049(3) -0.001(2) 0.007(2) 0.004(2)
C5 0.031(2) 0.038(2) 0.036(3) -0.0062(19) -0.001(2) 0.000(2)
C6 0.052(3) 0.046(3) 0.083(4) 0.002(2) -0.001(3) -0.013(3)
C7 0.067(4) 0.087(4) 0.052(3) -0.015(3) -0.018(3) 0.018(3)
C8 0.080(4) 0.084(4) 0.074(4) -0.016(4) 0.027(4) -0.039(3)
C9 0.058(3) 0.042(3) 0.085(4) 0.004(3) -0.001(3) 0.006(3)
C10 0.055(3) 0.085(4) 0.037(3) -0.011(3) 0.005(3) 0.003(3)
C11 0.033(2) 0.026(2) 0.040(3) -0.0052(18) 0.0042(19) -0.0010(18)
C12 0.044(3) 0.040(2) 0.049(3) -0.007(2) 0.016(2) -0.010(2)
C13 0.049(3) 0.057(3) 0.036(3) -0.020(2) 0.000(2) -0.002(3)
C14 0.039(2) 0.043(3) 0.047(3) -0.006(2) -0.004(2) 0.014(2)
C15 0.036(2) 0.032(2) 0.048(3) -0.004(2) 0.005(2) 0.001(2)
C16 0.049(3) 0.040(3) 0.044(3) -0.008(2) 0.015(2) -0.010(2)
C17 0.068(3) 0.061(3) 0.024(2) -0.012(3) 0.001(2) 0.001(2)
C18 0.041(3) 0.044(3) 0.048(3) -0.001(2) -0.009(2) 0.014(2)
C19 0.041(3) 0.051(3) 0.045(3) -0.012(2) 0.011(2) -0.005(2)
C20 0.092(19) 0.09(2) 0.042(15) -0.007(16) 0.018(11) 0.019(13)
C20' 0.019(9) 0.052(13) 0.074(19) -0.005(8) -0.022(9) -0.017(11)
C21 0.061(14) 0.041(10) 0.035(11) 0.010(10) 0.005(9) -0.006(8)
C21' 0.089(19) 0.095(19) 0.020(9) -0.046(14) -0.004(10) -0.012(9)
C22 0.088(18) 0.051(14) 0.031(10) -0.011(11) -0.003(12) -0.022(9)
C22' 0.027(9) 0.027(6) 0.063(13) 0.008(6) 0.001(9) 0.010(7)
C23 0.046(3) 0.031(2) 0.047(3) -0.003(2) -0.002(2) -0.001(2)
C24 0.078(4) 0.038(2) 0.045(3) -0.020(3) -0.003(3) 0.004(2)
C25 0.089(5) 0.068(4) 0.041(3) -0.035(3) 0.017(3) 0.007(3)
C26 0.050(3) 0.065(4) 0.065(4) -0.017(3) 0.025(3) -0.010(3)

loop_
_atom_site_label
_atom_site_occupancy
_atom_site_fract_x
_atom_site_fract_y
_atom_site_fract_z
_atom_site_U_iso_or_equiv
_atom_site_thermal_displace_type
Co 1.000 -0.01867(5) -0.08039(4) 0.52101(4) 0.0335(2) Uani
Fe 1.000 0.23529(6) 0.10151(4) 0.38651(4) 0.0376(2) Uani
C1 1.000 -0.2103(4) -0.0917(3) 0.5324(3) 0.0397(14) Uani
C2 1.000 -0.1712(4) -0.1165(3) 0.4384(3) 0.0433(16) Uani
C3 1.000 -0.0910(5) -0.1976(4) 0.4448(3) 0.0433(17) Uani
C4 1.000 -0.0806(4) -0.2242(3) 0.5424(3) 0.0390(14) Uani
C5 1.000 -0.1572(4) -0.1611(3) 0.5940(3) 0.0350(14) Uani
C6 1.000 -0.2994(4) -0.0120(3) 0.5589(4) 0.0603(19) Uani
C7 1.000 -0.2112(5) -0.0645(4) 0.3508(4) 0.069(2) Uani
C8 1.000 -0.0278(5) -0.2492(4) 0.3651(4) 0.079(2) Uani
C9 1.000 -0.0062(5) -0.3104(3) 0.5790(4) 0.0617(19) Uani
C10 1.000 -0.1809(5) -0.1630(4) 0.6980(3) 0.0590(19) Uani
C11 1.000 0.0704(4) 0.0528(3) 0.4505(3) 0.0330(14) Uani
C12 1.000 0.0319(4) 0.0631(3) 0.5470(3) 0.0443(16) Uani
C13 1.000 0.1033(4) -0.0035(3) 0.6004(3) 0.0473(17) Uani
C14 1.000 0.1701(4) -0.0675(4) 0.5404(3) 0.0430(16) Uani
C15 1.000 0.1585(4) -0.0282(3) 0.4461(3) 0.0387(14) Uani
C16 1.000 0.1920(4) -0.0408(3) 0.3504(3) 0.0443(17) Uani
C17 1.000 0.1241(5) 0.0280(3) 0.2974(3) 0.0510(16) Uani
C18 1.000 0.0518(4) 0.0874(3) 0.3570(3) 0.0443(17) Uani
C19 1.000 0.3858(5) 0.1455(3) 0.4647(3) 0.0457(17) Uani
C20 0.500 0.409(2) 0.1248(19) 0.5653(7) 0.075(10) Uani
C20' 0.500 0.4075(14) 0.1190(15) 0.5633(8) 0.048(8) Uani
C21 0.500 0.328(3) 0.1853(18) 0.6232(18) 0.046(7) Uani
C21' 0.500 0.325(3) 0.181(2) 0.6091(19) 0.068(9) Uani
C22 0.500 0.259(2) 0.2387(19) 0.5596(7) 0.057(8) Uani
C22' 0.500 0.2564(17) 0.253(2) 0.5554(8) 0.039(6) Uani
C23 1.000 0.2951(4) 0.2226(3) 0.4607(3) 0.0413(16) Uani
C24 1.000 0.2743(5) 0.2477(3) 0.3664(3) 0.0537(18) Uani
C25 1.000 0.3564(6) 0.1860(4) 0.3128(4) 0.066(2) Uani
C26 1.000 0.4237(5) 0.1222(4) 0.3723(4) 0.060(2) Uani
H12 1.000 -0.029 0.106 0.569 0.0534 Uiso
H13 1.000 0.106 -0.005 0.665 0.0567 Uiso
H14 1.000 0.213 -0.124 0.558 0.0518 Uiso
H16 1.000 0.249 -0.087 0.327 0.0533 Uiso
H17 1.000 0.127 0.033 0.233 0.0610 Uiso
H18 1.000 0.001 0.140 0.339 0.0533 Uiso
H20' 0.500 0.462 0.073 0.588 0.0578 Uiso
H21 0.500 0.324 0.187 0.688 0.0544 Uiso
H21' 0.500 0.329 0.171 0.681 0.0813 Uiso
H22 0.500 0.195 0.281 0.577 0.0680 Uiso
H24 1.000 0.219 0.295 0.343 0.0644 Uiso
H25 1.000 0.364 0.188 0.248 0.0790 Uiso
H26 1.000 0.481 0.075 0.354 0.0721 Uiso
H61 1.000 -0.303 0.036 0.510 0.0723 Uiso
H62 1.000 -0.272 0.019 0.616 0.0723 Uiso
H63 1.000 -0.381 -0.040 0.568 0.0723 Uiso
H71 1.000 -0.147 -0.070 0.304 0.0825 Uiso
H72 1.000 -0.226 0.004 0.364 0.0825 Uiso
H73 1.000 -0.287 -0.094 0.328 0.0825 Uiso
H81 1.000 -0.036 -0.210 0.309 0.0949 Uiso
H82 1.000 -0.066 -0.312 0.355 0.0949 Uiso
H83 1.000 0.059 -0.258 0.380 0.0949 Uiso
H91 1.000 -0.008 -0.310 0.646 0.0743 Uiso
H92 1.000 0.078 -0.305 0.558 0.0743 Uiso
H93 1.000 -0.042 -0.371 0.557 0.0743 Uiso
H101 1.000 -0.126 -0.209 0.727 0.0710 Uiso
H102 1.000 -0.265 -0.182 0.709 0.0710 Uiso
H103 1.000 -0.167 -0.099 0.724 0.0710 Uiso
H201 0.500 0.393 0.056 0.578 0.0881 Uiso
H202 0.500 0.495 0.139 0.580 0.0881 Uiso
H221 0.500 0.283 0.320 0.570 0.0471 Uiso
H222 0.500 0.167 0.247 0.564 0.0471 Uiso

loop_
_atom_type_symbol
_atom_type_description
_atom_type_scat_dispersion_real
_atom_type_scat_dispersion_imag
_atom_type_scat_source
Fe Fe 0.3463 0.8444 'International Tables Vol C Tables 4.2.6.8 and 6.1.1.4'
Co Co 0.3494 0.9721 'International Tables Vol C Tables 4.2.6.8 and 6.1.1.4'
H H 0.0000 0.0000 'International Tables Vol C Tables 4.2.6.8 and 6.1.1.4'
C C 0.0033 0.0016 'International Tables Vol C Tables 4.2.6.8 and 6.1.1.4'

loop_
_geom_angle_atom_site_label_1
_geom_angle_atom_site_label_2
_geom_angle_atom_site_label_3
_geom_angle
_geom_angle_publ_flag
C13 Co C12 40.5(2) n
C13 Co C14 40.6(2) n
C12 Co C14 68.5(2) n
C13 Co C1 129.6(2) n
C12 Co C1 108.6(2) yes
C14 Co C1 167.7(2) n
C13 Co C3 158.6(2) n
C12 Co C3 156.6(2) n
C14 Co C3 120.4(2) n
C1 Co C3 67.2(2) n
C13 Co C2 162.0(2) n
C12 Co C2 122.3(2) n
C14 Co C2 151.0(2) n
C1 Co C2 40.8(2) n
C3 Co C2 39.3(2) n
C13 Co C4 127.4(2) n
C12 Co C4 160.9(2) n
C14 Co C4 112.1(2) yes
C1 Co C4 66.5(2) n
C3 Co C4 40.7(2) n
C2 Co C4 67.1(2) n
C13 Co C5 116.3(2) yes
C12 Co C5 125.8(2) n
C14 Co C5 132.1(2) n
C1 Co C5 39.3(2) n
C3 Co C5 66.5(2) n
C2 Co C5 66.7(2) n
C4 Co C5 38.8(2) n
C13 Co C11 64.4(2) n
C12 Co C11 38.6(2) n
C14 Co C11 65.0(2) n
C1 Co C11 120.7(2) n
C3 Co C11 122.0(2) n
C2 Co C11 105.4(2) yes
C4 Co C11 160.2(2) n
C5 Co C11 157.0(2) n
C13 Co C15 64.3(2) n
C12 Co C15 64.7(2) n
C14 Co C15 38.6(2) n
C1 Co C15 152.1(2) n
C3 Co C15 107.5(2) yes
C2 Co C15 117.5(2) n
C4 Co C15 128.5(2) n
C5 Co C15 165.9(2) n
C11 Co C15 36.98(14) n
C17 Fe C18 40.8(2) n
C17 Fe C25 109.4(2) yes
C18 Fe C25 124.7(2) n
C17 Fe C24 120.8(2) n
C18 Fe C24 105.2(2) yes
C25 Fe C24 41.3(2) n
C17 Fe C16 40.5(2) n
C18 Fe C16 68.8(2) n
C25 Fe C16 123.1(2) n
C24 Fe C16 157.3(2) n
C17 Fe C26 126.2(2) n
C18 Fe C26 162.1(2) n
C25 Fe C26 40.4(2) n
C24 Fe C26 69.6(2) n
C16 Fe C26 109.1(2) yes
C17 Fe C19 163.0(2) n
C18 Fe C19 155.1(2) n
C25 Fe C19 67.3(2) n
C24 Fe C19 68.5(2) n
C16 Fe C19 126.0(2) n
C26 Fe C19 40.4(2) n
C17 Fe C23 155.2(2) n
C18 Fe C23 119.1(2) n
C25 Fe C23 67.5(2) n
C24 Fe C23 40.2(2) n
C16 Fe C23 162.0(2) n
C26 Fe C23 68.5(2) n
C19 Fe C23 40.7(2) n
C17 Fe C11 67.6(2) n
C18 Fe C11 40.6(2) n
C25 Fe C11 160.9(2) n
C24 Fe C11 122.6(2) n
C16 Fe C11 67.9(2) n
C26 Fe C11 156.6(2) n
C19 Fe C11 121.2(2) n
C23 Fe C11 106.8(2) yes
C17 Fe C15 67.2(2) n
C18 Fe C15 68.1(2) n
C25 Fe C15 157.8(2) n
C24 Fe C15 159.9(2) n
C16 Fe C15 39.9(2) n
C26 Fe C15 122.5(2) n
C19 Fe C15 109.1(2) yes
C23 Fe C15 125.1(2) n
C11 Fe C15 40.2(2) n
C5 C1 C2 107.9(4) n
C5 C1 C6 125.7(4) n
C2 C1 C6 126.2(4) n
C5 C1 Co 72.3(2) n
C2 C1 Co 69.9(2) n
C6 C1 Co 127.2(3) n
C3 C2 C1 107.5(4) n
C3 C2 C7 126.9(5) n
C1 C2 C7 125.6(4) n
C3 C2 Co 70.3(3) n
C1 C2 Co 69.3(2) n
C7 C2 Co 126.2(3) n
C2 C3 C4 107.8(4) n
C2 C3 C8 126.5(5) n
C4 C3 C8 125.6(5) n
C2 C3 Co 70.4(3) n
C4 C3 Co 69.8(3) n
C8 C3 Co 125.9(4) n
C5 C4 C3 108.2(4) n
C5 C4 C9 127.0(4) n
C3 C4 C9 124.7(4) n
C5 C4 Co 72.1(2) n
C3 C4 Co 69.5(3) n
C9 C4 Co 127.3(3) n
C4 C5 C1 108.4(4) n
C4 C5 C10 127.6(4) n
C1 C5 C10 124.0(4) n
C4 C5 Co 69.0(2) n
C1 C5 Co 68.4(2) n
C10 C5 Co 127.7(3) n
C1 C6 H61 109.5(3) n
C1 C6 H62 109.5(3) n
H61 C6 H62 109.5 n
C1 C6 H63 109.5(2) n
H61 C6 H63 109.5 n
H62 C6 H63 109.5 n
C2 C7 H71 109.5(3) n
C2 C7 H72 109.5(3) n
H71 C7 H72 109.5 n
C2 C7 H73 109.5(3) n
H71 C7 H73 109.5 n
H72 C7 H73 109.5 n
C3 C8 H81 109.5(3) n
C3 C8 H82 109.5(3) n
H81 C8 H82 109.5 n
C3 C8 H83 109.5(3) n
H81 C8 H83 109.5 n
H82 C8 H83 109.5 n
C4 C9 H91 109.5(3) n
C4 C9 H92 109.5(3) n
H91 C9 H92 109.5 n
C4 C9 H93 109.5(3) n
H91 C9 H93 109.5 n
H92 C9 H93 109.5 n
C5 C10 H101 109.5(3) n
C5 C10 H102 109.5(3) n
H101 C10 H102 109.5 n
C5 C10 H103 109.5(3) n
H101 C10 H103 109.5 n
H102 C10 H103 109.5 n
C18 C11 C12 145.0(4) n
C18 C11 C15 107.4(4) n
C12 C11 C15 107.5(4) n
C18 C11 Fe 66.9(2) n
C12 C11 Fe 128.8(3) n
C15 C11 Fe 70.6(2) n
C18 C11 Co 127.9(3) n
C12 C11 Co 62.2(2) n
C15 C11 Co 72.2(2) n
Fe C11 Co 142.8(2) n
C13 C12 C11 107.4(4) n
C13 C12 Co 68.7(3) n
C11 C12 Co 79.2(3) n
C13 C12 H12 126.3(3) n
C11 C12 H12 126.3(3) n
Co C12 H12 117.79(13) n
C12 C13 C14 109.8(4) n
C12 C13 Co 70.9(3) n
C14 C13 Co 70.9(3) n
C12 C13 H13 125.1(3) n
C14 C13 H13 125.1(3) n
Co C13 H13 124.74(13) n
C13 C14 C15 107.2(4) n
C13 C14 Co 68.5(3) n
C15 C14 Co 79.8(3) n
C13 C14 H14 126.4(3) n
C15 C14 H14 126.4(3) n
Co C14 H14 117.27(13) n
C16 C15 C11 107.3(4) n
C16 C15 C14 145.5(4) n
C11 C15 C14 107.0(4) n
C16 C15 Fe 67.4(3) n
C11 C15 Fe 69.2(2) n
C14 C15 Fe 130.0(3) n
C16 C15 Co 128.3(3) n
C11 C15 Co 70.8(2) n
C14 C15 Co 61.7(2) n
Fe C15 Co 139.9(2) n
C17 C16 C15 107.9(4) n
C17 C16 Fe 68.3(3) n
C15 C16 Fe 72.7(3) n
C17 C16 H16 126.1(3) n
C15 C16 H16 126.1(3) n
Fe C16 H16 124.52(13) n
C16 C17 C18 109.9(4) n
C16 C17 Fe 71.2(3) n
C18 C17 Fe 70.2(3) n
C16 C17 H17 125.1(3) n
C18 C17 H17 125.1(3) n
Fe C17 H17 125.15(14) n
C17 C18 C11 107.5(4) n
C17 C18 Fe 69.1(3) n
C11 C18 Fe 72.5(2) n
C17 C18 H18 126.2(3) n
C11 C18 H18 126.2(2) n
Fe C18 H18 123.80(13) n
C26 C19 C23 108.6(5) n
C26 C19 C20 144.3(10) n
C23 C19 C20 106.9(9) n
C26 C19 C20' 142.4(9) n
C23 C19 C20' 109.0(8) n
C26 C19 Fe 69.7(3) n
C23 C19 Fe 69.7(3) n
C20 C19 Fe 127.1(10) n
C20' C19 Fe 125.1(7) n
C21 C20 C19 110.3(17) n
C21 C20 H201 109.6(16) n
C19 C20 H201 109.6(10) n
C21 C20 H202 109.6(16) n
C19 C20 H202 109.6(9) n
H201 C20 H202 108.1 n
C22 C21 C20 104.(2) n
C22 C21 H21 128.0(12) n
C20 C21 H21 128.0(11) n
C21 C22 C23 114.1(19) n
C21 C22 H22 123.0(12) n
C23 C22 H22 123.0(9) n
C21' C20' C19 101.6(16) n
C21' C20' H20' 129.2(12) n
C19 C20' H20' 129.2(8) n
C20' C21' C22' 119.(2) n
C20' C21' H21' 111.(6) n
C22' C21' H21' 129.(6) n
C21' C22' C23 98.8(17) n
C21' C22' H221 112.0(18) n
C23 C22' H221 112.0(11) n
C21' C22' H222 112.0(17) n
C23 C22' H222 112.0(8) n
H221 C22' H222 109.7 n
C24 C23 C19 108.8(4) n
C24 C23 C22 146.7(10) n
C19 C23 C22 104.4(10) n
C24 C23 C22' 140.0(10) n
C19 C23 C22' 111.1(9) n
C24 C23 Fe 69.5(3) n
C19 C23 Fe 69.6(3) n
C22 C23 Fe 121.8(11) n
C22' C23 Fe 127.6(11) n
C23 C24 C25 105.9(5) n
C23 C24 Fe 70.4(3) n
C25 C24 Fe 68.8(3) n
C23 C24 H24 127.1(3) n
C25 C24 H24 127.1(3) n
Fe C24 H24 125.4(2) n
C26 C25 C24 110.4(5) n
C26 C25 Fe 70.7(3) n
C24 C25 Fe 69.9(3) n
C26 C25 H25 124.8(3) n
C24 C25 H25 124.8(3) n
Fe C25 H25 126.1(2) n
C25 C26 C19 106.2(5) n
C25 C26 Fe 68.8(3) n
C19 C26 Fe 69.8(3) n
C25 C26 H26 126.9(3) n
C19 C26 H26 126.9(3) n
Fe C26 H26 126.00(15) n

loop_
_geom_bond_atom_site_label_1
_geom_bond_atom_site_label_2
_geom_bond_distance
_geom_bond_publ_flag
Co C13 2.023(4) yes
Co C12 2.052(4) yes
Co C14 2.054(4) yes
Co C1 2.071(4) yes
Co C3 2.077(5) yes
Co C2 2.078(5) yes
Co C4 2.081(4) yes
Co C5 2.122(4) yes
Co C11 2.278(4) yes
Co C15 2.296(4) yes
Fe C17 2.011(5) yes
Fe C18 2.026(4) yes
Fe C25 2.029(5) yes
Fe C24 2.044(4) yes
Fe C16 2.049(4) yes
Fe C26 2.054(5) yes
Fe C19 2.055(5) yes
Fe C23 2.056(4) yes
Fe C11 2.100(4) yes
Fe C15 2.120(4) yes
C1 C5 1.409(6) n
C1 C2 1.448(6) n
C1 C6 1.492(6) n
C2 C3 1.399(7) n
C2 C7 1.500(6) n
C3 C4 1.446(7) n
C3 C8 1.499(7) n
C4 C5 1.398(6) n
C4 C9 1.509(6) n
C5 C10 1.508(6) n
C6 H61 0.96 n
C6 H62 0.96 n
C6 H63 0.96 n
C7 H71 0.96 n
C7 H72 0.96 n
C7 H73 0.96 n
C8 H81 0.96 n
C8 H82 0.96 n
C8 H83 0.96 n
C9 H91 0.96 n
C9 H92 0.96 n
C9 H93 0.96 n
C10 H101 0.96 n
C10 H102 0.96 n
C10 H103 0.96 n
C11 C18 1.431(6) n
C11 C12 1.447(6) n
C11 C15 1.451(6) n
C12 C13 1.410(6) n
C12 H12 0.93 n
C13 C14 1.415(6) n
C13 H13 0.93 n
C14 C15 1.455(6) n
C14 H14 0.93 n
C15 C16 1.425(6) n
C16 C17 1.406(6) n
C16 H16 0.93 n
C17 C18 1.406(6) n
C17 H17 0.93 n
C18 H18 0.93 n
C19 C26 1.419(7) n
C19 C23 1.430(6) n
C19 C20 1.486(9) n
C19 C20' 1.474(9) n
C20 C21 1.452(9) n
C20 H201 0.97 n
C20 H202 0.97 n
C21 C22 1.383(10) n
C21 H21 0.93 n
C21 H21' 0.85(12) n
C22 C23 1.484(9) n
C22 H22 0.93 n
C20' C21' 1.388(10) n
C20' H20' 0.93 n
C21' C22' 1.445(10) n
C21' H21' 1.04(11) n
C22' C23 1.477(9) n
C22' H221 0.97 n
C22' H222 0.97 n
C23 C24 1.408(6) n
C24 C25 1.437(7) n
C24 H24 0.93 n
C25 C26 1.411(7) n
C25 H25 0.93 n
C26 H26 0.93 n
